data_4026267
loop_
_publ_author_name
'Javier Carreras'
'Alberto Avenoza'
'Jes\'us H. Busto'
'Jes\'us M. Peregrina'

_publ_section_title
;
 Ring-Rearrangement Metathesis of 1-Substituted 7-Azanorbornenes as an
 Entry to 1-Azaspiro[4.5]decane systems
;
_journal_name_full 'Journal of Organic Chemistry'
_journal_page_first 3381
_journal_page_last 3391
_journal_paper_doi 10.1021/jo200321t
_journal_volume 76
_journal_year 2011
_chemical_absolute_configuration syn
_chemical_formula_moiety 'C10 H12 Br N O5, H2 O'
_chemical_formula_sum 'C10 H14 Br N O6'
_chemical_formula_weight 324.13
_chemical_name_systematic
;
 ?
;
_space_group_IT_number 14
_symmetry_cell_setting monoclinic
_symmetry_space_group_name_Hall '-P 2yn'
_symmetry_space_group_name_H-M 'P 1 21/n 1'
_atom_sites_solution_hydrogens geom
_atom_sites_solution_primary direct
_atom_sites_solution_secondary difmap
_audit_creation_method SHELXL-97
_cell_angle_alpha 90.00
_cell_angle_beta 112.693(2)
_cell_angle_gamma 90.00
_cell_formula_units_Z 4
_cell_length_a 9.8346(5)
_cell_length_b 11.6403(4)
_cell_length_c 11.3098(5)
_cell_measurement_temperature 173(2)
_cell_volume 1194.49(9)
_computing_cell_refinement 'Denzo and Scalepak (1997)'
_computing_data_collection 'Nonius Kappa CCD'
_computing_data_reduction 'Denzo and Scalepak (1997)'
_computing_molecular_graphics 'ORTEP III'
_computing_publication_material 'SHELXL-97 (Sheldrick, 1997)'
_computing_structure_refinement 'SHELXL-97 (Sheldrick, 1997)'
_computing_structure_solution 'SHELXS-97 (Sheldrick, 1990)'
_diffrn_ambient_temperature 173(2)
_diffrn_measured_fraction_theta_full 0.988
_diffrn_measured_fraction_theta_max 0.988
_diffrn_measurement_device_type 'Nonius Kappa CCD'
_diffrn_measurement_method CCD
_diffrn_radiation_monochromator graphite
_diffrn_radiation_source 'normal-focus sealed tube'
_diffrn_radiation_type MoK\a
_diffrn_radiation_wavelength 0.71073
_diffrn_reflns_av_R_equivalents 0.0556
_diffrn_reflns_av_sigmaI/netI 0.0370
_diffrn_reflns_limit_h_max 12
_diffrn_reflns_limit_h_min -12
_diffrn_reflns_limit_k_max 14
_diffrn_reflns_limit_k_min -14
_diffrn_reflns_limit_l_max 11
_diffrn_reflns_limit_l_min -14
_diffrn_reflns_number 9953
_diffrn_reflns_theta_full 27.43
_diffrn_reflns_theta_max 27.43
_diffrn_reflns_theta_min 3.50
_exptl_absorpt_coefficient_mu 3.462
_exptl_absorpt_correction_type none
_exptl_crystal_colour colourless
_exptl_crystal_density_diffrn 1.802
_exptl_crystal_description prism
_exptl_crystal_F_000 656
_exptl_crystal_size_max 0.37
_exptl_crystal_size_mid 0.30
_exptl_crystal_size_min 0.30
_refine_diff_density_max 0.342
_refine_diff_density_min -0.563
_refine_diff_density_rms 0.064
_refine_ls_extinction_coef 0.0041(15)
_refine_ls_extinction_expression Fc^*^=kFc[1+0.001xFc^2^\l^3^/sin(2\q)]^-1/4^
_refine_ls_extinction_method SHELXL
_refine_ls_goodness_of_fit_ref 1.039
_refine_ls_hydrogen_treatment none
_refine_ls_matrix_type full
_refine_ls_number_parameters 220
_refine_ls_number_reflns 2692
_refine_ls_number_restraints 0
_refine_ls_restrained_S_all 1.039
_refine_ls_R_factor_all 0.0338
_refine_ls_R_factor_gt 0.0271
_refine_ls_shift/su_max 0.001
_refine_ls_shift/su_mean 0.000
_refine_ls_structure_factor_coef Fsqd
_refine_ls_weighting_details 'calc w=1/[\s^2^(Fo^2^)+(0.0304P)^2^+0.5587P] where P=(Fo^2^+2Fc^2^)/3'
_refine_ls_weighting_scheme calc
_refine_ls_wR_factor_gt 0.0648
_refine_ls_wR_factor_ref 0.0679
_reflns_number_gt 2357
_reflns_number_total 2692
_reflns_threshold_expression >2sigma(I)
_cod_data_source_file jo200321t_si_002_1.cif
_cod_data_source_block jc485
_cod_original_sg_symbol_H-M 'P 21/n'
_cod_database_code 4026267

loop_
_symmetry_equiv_pos_as_xyz
'x, y, z'
'-x+1/2, y+1/2, -z+1/2'
'-x, -y, -z'
'x-1/2, -y-1/2, z-1/2'

loop_
_atom_site_label
_atom_site_type_symbol
_atom_site_fract_x
_atom_site_fract_y
_atom_site_fract_z
_atom_site_U_iso_or_equiv
_atom_site_adp_type
_atom_site_occupancy
_atom_site_symmetry_multiplicity
_atom_site_calc_flag
O18 O -0.17431(16) 0.48118(14) 0.58461(17) 0.0293(3) Uani 1 1 d
H13A H 0.395(2) 0.2602(19) 1.006(2) 0.026(6) Uiso 1 1 d
H13B H 0.235(3) 0.237(2) 0.897(2) 0.036(6) Uiso 1 1 d
H7B H 0.869(3) 0.217(2) 0.785(2) 0.035(6) Uiso 1 1 d
H18A H -0.169(3) 0.492(3) 0.522(3) 0.048(9) Uiso 1 1 d
H2 H 0.681(2) 0.324(2) 0.618(2) 0.025(5) Uiso 1 1 d
H18B H -0.210(3) 0.539(3) 0.597(3) 0.043(8) Uiso 1 1 d
H14B H 0.336(2) 0.2034(19) 0.740(2) 0.030(6) Uiso 1 1 d
H12 H 0.318(2) 0.446(2) 0.948(2) 0.029(6) Uiso 1 1 d
H17 H -0.005(3) 0.440(3) 0.715(3) 0.053(9) Uiso 1 1 d
H14A H 0.456(3) 0.145(2) 0.862(2) 0.027(6) Uiso 1 1 d
H5B H 0.661(2) 0.2561(18) 1.009(2) 0.019(5) Uiso 1 1 d
H3 H 0.444(2) 0.3240(18) 0.632(2) 0.018(5) Uiso 1 1 d
H5A H 0.717(3) 0.3677(19) 0.956(2) 0.028(6) Uiso 1 1 d
H7A H 0.842(3) 0.346(2) 0.834(3) 0.034(6) Uiso 1 1 d
Br1 Br 0.59433(2) 0.128638(17) 0.60594(2) 0.02967(10) Uani 1 1 d
O6 O 0.76277(14) 0.21346(11) 0.89928(13) 0.0250(3) Uani 1 1 d
O17 O 0.06740(16) 0.42910(14) 0.77884(16) 0.0320(3) Uani 1 1 d
O16 O 0.19060(15) 0.42777(13) 0.64907(14) 0.0296(3) Uani 1 1 d
O9 O 0.44988(16) 0.60313(12) 0.78385(16) 0.0324(3) Uani 1 1 d
O8 O 0.55831(15) 0.46164(11) 0.71359(14) 0.0265(3) Uani 1 1 d
C15 C 0.1876(2) 0.42082(15) 0.75516(19) 0.0225(4) Uani 1 1 d
C5 C 0.6723(2) 0.28935(17) 0.93674(19) 0.0227(4) Uani 1 1 d
N11 N 0.45846(16) 0.41501(13) 0.85389(16) 0.0221(3) Uani 1 1 d
C2 C 0.6632(2) 0.28140(17) 0.6802(2) 0.0252(4) Uani 1 1 d
C3 C 0.5350(2) 0.33684(16) 0.70231(19) 0.0217(4) Uani 1 1 d
C14 C 0.4073(2) 0.21602(16) 0.82743(19) 0.0219(4) Uani 1 1 d
C10 C 0.4821(2) 0.50360(16) 0.78346(19) 0.0245(4) Uani 1 1 d
C4 C 0.52056(19) 0.30670(15) 0.82855(18) 0.0200(4) Uani 1 1 d
C7 C 0.7990(2) 0.26628(19) 0.8010(2) 0.0272(4) Uani 1 1 d
C12 C 0.3234(2) 0.39856(17) 0.87618(19) 0.0225(4) Uani 1 1 d
C13 C 0.3332(2) 0.26992(16) 0.9118(2) 0.0241(4) Uani 1 1 d

loop_
_atom_site_aniso_label
_atom_site_aniso_U_11
_atom_site_aniso_U_22
_atom_site_aniso_U_33
_atom_site_aniso_U_23
_atom_site_aniso_U_13
_atom_site_aniso_U_12
O18 0.0306(7) 0.0292(8) 0.0299(9) 0.0036(7) 0.0136(7) 0.0031(6)
Br1 0.03239(13) 0.02866(14) 0.02640(14) -0.00473(8) 0.00963(9) 0.00020(7)
O6 0.0218(6) 0.0257(7) 0.0257(7) 0.0001(5) 0.0071(5) 0.0029(5)
O17 0.0248(7) 0.0419(9) 0.0325(9) 0.0098(7) 0.0146(7) 0.0073(6)
O16 0.0297(7) 0.0360(8) 0.0245(7) 0.0010(6) 0.0121(6) 0.0048(6)
O9 0.0346(7) 0.0204(7) 0.0434(9) 0.0028(6) 0.0162(7) 0.0007(6)
O8 0.0299(7) 0.0218(6) 0.0313(8) 0.0027(6) 0.0159(6) -0.0011(5)
C15 0.0256(9) 0.0187(8) 0.0249(10) 0.0013(7) 0.0118(7) 0.0023(7)
C5 0.0226(8) 0.0229(9) 0.0215(10) 0.0000(7) 0.0072(7) 0.0018(7)
N11 0.0229(7) 0.0186(7) 0.0254(8) 0.0005(6) 0.0099(6) 0.0006(6)
C2 0.0274(9) 0.0261(10) 0.0249(10) 0.0009(8) 0.0131(8) -0.0022(7)
C3 0.0220(8) 0.0206(8) 0.0220(9) 0.0002(7) 0.0078(7) -0.0015(7)
C14 0.0230(8) 0.0200(9) 0.0238(10) -0.0001(7) 0.0103(7) -0.0012(7)
C10 0.0220(8) 0.0231(9) 0.0263(10) -0.0006(8) 0.0070(7) -0.0020(7)
C4 0.0197(8) 0.0192(8) 0.0205(9) -0.0012(7) 0.0073(7) -0.0002(6)
C7 0.0212(9) 0.0318(11) 0.0296(11) -0.0016(8) 0.0108(8) -0.0022(8)
C12 0.0244(9) 0.0235(9) 0.0213(9) -0.0011(8) 0.0109(7) 0.0009(7)
C13 0.0262(9) 0.0237(9) 0.0246(10) 0.0027(8) 0.0121(8) 0.0006(7)

loop_
_atom_type_symbol
_atom_type_description
_atom_type_scat_dispersion_real
_atom_type_scat_dispersion_imag
_atom_type_scat_source
C C 0.0033 0.0016 'International Tables Vol C Tables 4.2.6.8 and 6.1.1.4'
H H 0.0000 0.0000 'International Tables Vol C Tables 4.2.6.8 and 6.1.1.4'
Br Br -0.2901 2.4595 'International Tables Vol C Tables 4.2.6.8 and 6.1.1.4'
N N 0.0061 0.0033 'International Tables Vol C Tables 4.2.6.8 and 6.1.1.4'
O O 0.0106 0.0060 'International Tables Vol C Tables 4.2.6.8 and 6.1.1.4'

loop_
_geom_angle_atom_site_label_1
_geom_angle_atom_site_label_2
_geom_angle_atom_site_label_3
_geom_angle
C5 O6 C7 109.56(15)
C10 O8 C3 107.49(14)
O16 C15 O17 124.32(18)
O16 C15 C12 123.58(17)
O17 C15 C12 112.08(17)
O6 C5 C4 111.71(15)
C10 N11 C12 124.58(15)
C10 N11 C4 110.63(16)
C12 N11 C4 113.23(14)
C7 C2 C3 113.67(17)
C7 C2 Br1 108.64(14)
C3 C2 Br1 106.39(13)
O8 C3 C2 108.80(14)
O8 C3 C4 102.33(14)
C2 C3 C4 115.94(16)
C4 C14 C13 103.35(15)
O9 C10 O8 123.31(18)
O9 C10 N11 128.04(19)
O8 C10 N11 108.57(16)
N11 C4 C3 100.35(14)
N11 C4 C14 103.65(14)
C3 C4 C14 118.67(15)
N11 C4 C5 107.78(14)
C3 C4 C5 111.27(15)
C14 C4 C5 113.36(16)
O6 C7 C2 110.81(15)
N11 C12 C15 111.37(16)
N11 C12 C13 101.73(14)
C15 C12 C13 110.16(16)
C14 C13 C12 103.33(15)

loop_
_geom_bond_atom_site_label_1
_geom_bond_atom_site_label_2
_geom_bond_distance
Br1 C2 1.972(2)
O6 C5 1.429(2)
O6 C7 1.430(2)
O17 C15 1.313(2)
O16 C15 1.214(2)
O9 C10 1.202(2)
O8 C10 1.371(2)
O8 C3 1.469(2)
C15 C12 1.521(3)
C5 C4 1.535(2)
N11 C10 1.377(3)
N11 C12 1.457(2)
N11 C4 1.476(2)
C2 C7 1.507(3)
C2 C3 1.521(3)
C3 C4 1.529(3)
C14 C4 1.531(2)
C14 C13 1.540(3)
C12 C13 1.544(3)
